data_4075840
loop_
_publ_author_name
'Kelly, Roy A.'
'Scott, Natalie M.'
'D\'iez-Gonz\'alez, Silvia'
'Stevens, Edwin D.'
'Nolan, Steven P.'

_publ_section_title
;
 Simple Synthesis of CpNi(NHC)Cl Complexes (Cp = Cyclopentadienyl; NHC =
 N-Heterocyclic Carbene)
;
_journal_issue 14
_journal_name_full Organometallics
_journal_page_first 3442
_journal_paper_doi 10.1021/om0501879
_journal_volume 24
_journal_year 2005
_chemical_formula_sum 'C26 H31 Cl N2 Ni'
_chemical_formula_weight 465.69
_chemical_name_systematic
; 
 ? 
;
_space_group_IT_number 15
_symmetry_cell_setting monoclinic
_symmetry_space_group_name_Hall '-C 2yc'
_symmetry_space_group_name_H-M 'C 1 2/c 1'
_atom_sites_solution_hydrogens geom
_atom_sites_solution_primary direct
_atom_sites_solution_secondary difmap
_audit_creation_method SHELXL-97
_cell_angle_alpha 90.00
_cell_angle_beta 92.507(2)
_cell_angle_gamma 90.00
_cell_formula_units_Z 16
_cell_length_a 32.628(4)
_cell_length_b 8.4750(9)
_cell_length_c 33.522(4)
_cell_measurement_reflns_used 28904
_cell_measurement_temperature 273(2)
_cell_measurement_theta_max 30.921
_cell_measurement_theta_min 2.257
_cell_volume 9260.7(19)
_computing_cell_refinement 'Bruker SMART'
_computing_data_collection 'Bruker SMART'
_computing_data_reduction 'Bruker SAINT'
_computing_molecular_graphics 'Bruker SHELXTL'
_computing_publication_material 'Bruker SHELXTL'
_computing_structure_refinement 'SHELXL-97 (Sheldrick, 1997)'
_computing_structure_solution 'SHELXS-97 (Sheldrick, 1990)'
_diffrn_ambient_temperature 273(2)
_diffrn_measured_fraction_theta_full 0.987
_diffrn_measured_fraction_theta_max 0.987
_diffrn_measurement_device_type 'CCD area detector'
_diffrn_measurement_method 'phi and omega scans'
_diffrn_radiation_monochromator graphite
_diffrn_radiation_source 'fine-focus sealed tube'
_diffrn_radiation_type MoK\a
_diffrn_radiation_wavelength 0.71073
_diffrn_reflns_av_R_equivalents 0.0502
_diffrn_reflns_av_sigmaI/netI 0.0333
_diffrn_reflns_limit_h_max 27
_diffrn_reflns_limit_h_min -27
_diffrn_reflns_limit_k_max 7
_diffrn_reflns_limit_k_min -7
_diffrn_reflns_limit_l_max 28
_diffrn_reflns_limit_l_min -28
_diffrn_reflns_number 14645
_diffrn_reflns_theta_full 17.50
_diffrn_reflns_theta_max 17.50
_diffrn_reflns_theta_min 1.25
_exptl_absorpt_coefficient_mu 0.968
_exptl_absorpt_correction_T_max 1.000000
_exptl_absorpt_correction_T_min 0.675400
_exptl_absorpt_correction_type empirical
_exptl_crystal_colour red
_exptl_crystal_density_diffrn 1.336
_exptl_crystal_density_meas 0
_exptl_crystal_density_method 'not measured'
_exptl_crystal_description Plate
_exptl_crystal_F_000 3936
_exptl_crystal_size_max 0.4
_exptl_crystal_size_mid 0.2
_exptl_crystal_size_min 0.15
_refine_diff_density_max 1.057
_refine_diff_density_min -0.569
_refine_diff_density_rms 0.121
_refine_ls_extinction_coef 0.00005(3)
_refine_ls_extinction_expression Fc^*^=kFc[1+0.001xFc^2^\l^3^/sin(2\q)]^-1/4^
_refine_ls_extinction_method SHELXL
_refine_ls_goodness_of_fit_ref 1.165
_refine_ls_hydrogen_treatment mixed
_refine_ls_matrix_type full
_refine_ls_number_parameters 554
_refine_ls_number_reflns 2908
_refine_ls_number_restraints 608
_refine_ls_restrained_S_all 1.061
_refine_ls_R_factor_all 0.0925
_refine_ls_R_factor_gt 0.0915
_refine_ls_shift/su_max 0.167
_refine_ls_shift/su_mean 0.004
_refine_ls_structure_factor_coef Fsqd
_refine_ls_weighting_details 'calc w=1/[\s^2^(Fo^2^)+(0.0000P)^2^+669.0125P] where P=(Fo^2^+2Fc^2^)/3'
_refine_ls_weighting_scheme calc
_refine_ls_wR_factor_gt 0.2155
_refine_ls_wR_factor_ref 0.2158
_reflns_number_gt 2842
_reflns_number_total 2908
_reflns_threshold_expression >2sigma(I)
_cod_data_source_file om0501879si20050314_040159.cif
_cod_data_source_block nol2242m
_cod_depositor_comments
;
The following automatic conversions were performed:

'_symmetry_cell_setting' value 'Monoclinic' changed to 'monoclinic'
according to /home/saulius/struct/CIF-dictionaries/cif_core.dic
dictionary named 'cif_core.dic' version 2.4.1 from 2010-06-29.

Automatic conversion script
Id: cif_fix_values 1715 2011-07-08 13:25:40Z adriana 
;
_cod_original_cell_volume 9260.6(17)
_cod_original_sg_symbol_H-M C2/c
_cod_database_code 4075840

loop_
_symmetry_equiv_pos_as_xyz
'x, y, z'
'-x, y, -z+1/2'
'x+1/2, y+1/2, z'
'-x+1/2, y+1/2, -z+1/2'
'-x, -y, -z'
'x, -y, z-1/2'
'-x+1/2, -y+1/2, -z'
'x+1/2, -y+1/2, z-1/2'

loop_
_atom_site_label
_atom_site_type_symbol
_atom_site_fract_x
_atom_site_fract_y
_atom_site_fract_z
_atom_site_U_iso_or_equiv
_atom_site_adp_type
_atom_site_occupancy
_atom_site_symmetry_multiplicity
_atom_site_calc_flag
_atom_site_refinement_flags
Ni1 Ni 0.38791(6) 0.1179(2) 0.00791(5) 0.0173(7) Uani 1 1 d U
Cl1 Cl 0.34715(12) 0.2919(5) -0.02205(12) 0.0284(12) Uani 1 1 d U
N1 N 0.3651(4) -0.1351(14) -0.0450(4) 0.028(3) Uani 1 1 d U
C1 C 0.3604(5) -0.0639(18) -0.0093(4) 0.020(3) Uani 1 1 d U
Ni2 Ni 0.38627(6) 0.6586(2) 0.24834(6) 0.0230(8) Uani 1 1 d U
N2 N 0.3328(4) -0.1447(14) 0.0099(3) 0.018(3) Uani 1 1 d U
C2 C 0.3395(5) -0.2818(17) -0.0510(4) 0.023(3) Uani 1 1 d U
H2A H 0.3564 -0.3753 -0.0528 0.028 Uiso 1 1 calc R
H2B H 0.3213 -0.2740 -0.0746 0.028 Uiso 1 1 calc R
N3 N 0.3801(3) 0.3815(14) 0.2983(3) 0.020(2) Uani 1 1 d U
C3 C 0.3158(5) -0.2815(17) -0.0132(4) 0.024(3) Uani 1 1 d U
H3A H 0.2867 -0.2682 -0.0192 0.028 Uiso 1 1 calc R
H3B H 0.3202 -0.3790 0.0015 0.028 Uiso 1 1 calc R
N4 N 0.3466(4) 0.3539(14) 0.2405(3) 0.022(3) Uani 1 1 d U
C4 C 0.3963(5) -0.0992(18) -0.0725(4) 0.021(3) Uani 1 1 d U
C5 C 0.3873(5) -0.0049(19) -0.1054(4) 0.025(3) Uani 1 1 d U
C6 C 0.4189(5) 0.037(2) -0.1299(4) 0.032(3) Uani 1 1 d U
H6 H 0.4133 0.1038 -0.1514 0.039 Uiso 1 1 calc R
C7 C 0.4589(6) -0.020(2) -0.1229(5) 0.039(4) Uani 1 1 d U
C8 C 0.4658(5) -0.123(2) -0.0911(5) 0.037(4) Uani 1 1 d U
H8 H 0.4919 -0.1654 -0.0866 0.045 Uiso 1 1 calc R
C9 C 0.4358(5) -0.162(2) -0.0662(5) 0.030(3) Uani 1 1 d U
C10 C 0.4444(5) -0.2832(19) -0.0333(4) 0.029(4) Uani 1 1 d U
H10A H 0.4370 -0.3864 -0.0430 0.044 Uiso 1 1 calc R
H10B H 0.4285 -0.2582 -0.0107 0.044 Uiso 1 1 calc R
H10C H 0.4730 -0.2815 -0.0255 0.044 Uiso 1 1 calc R
C11 C 0.4936(6) 0.034(2) -0.1486(5) 0.055(5) Uani 1 1 d U
H11A H 0.4860 0.0176 -0.1762 0.082 Uiso 1 1 calc R
H11B H 0.5180 -0.0248 -0.1416 0.082 Uiso 1 1 calc R
H11C H 0.4987 0.1445 -0.1440 0.082 Uiso 1 1 calc R
C12 C 0.3440(5) 0.052(2) -0.1144(4) 0.035(4) Uani 1 1 d U
H12A H 0.3256 -0.0366 -0.1151 0.053 Uiso 1 1 calc R
H12B H 0.3426 0.1043 -0.1398 0.053 Uiso 1 1 calc R
H12C H 0.3363 0.1242 -0.0940 0.053 Uiso 1 1 calc R
C13 C 0.3199(5) -0.1188(17) 0.0501(4) 0.018(3) Uani 1 1 d U
C14 C 0.3380(5) -0.1993(19) 0.0820(4) 0.025(3) Uani 1 1 d U
C15 C 0.3234(5) -0.177(2) 0.1196(4) 0.029(4) Uani 1 1 d U
H15 H 0.3361 -0.2298 0.1411 0.035 Uiso 1 1 calc R
C16 C 0.2907(5) -0.079(2) 0.1265(4) 0.028(3) Uani 1 1 d U
C17 C 0.2736(5) -0.0018(19) 0.0939(4) 0.025(3) Uani 1 1 d U
H17 H 0.2520 0.0670 0.0984 0.030 Uiso 1 1 calc R
C18 C 0.2856(5) -0.0178(18) 0.0547(4) 0.020(3) Uani 1 1 d U
C19 C 0.2658(5) 0.0643(18) 0.0201(4) 0.025(4) Uani 1 1 d U
H19A H 0.2388 0.0984 0.0268 0.038 Uiso 1 1 calc R
H19B H 0.2636 -0.0064 -0.0023 0.038 Uiso 1 1 calc R
H19C H 0.2819 0.1543 0.0133 0.038 Uiso 1 1 calc R
C20 C 0.2756(5) -0.051(2) 0.1675(4) 0.044(5) Uani 1 1 d U
H20A H 0.2464 -0.0630 0.1670 0.065 Uiso 1 1 calc R
H20B H 0.2829 0.0534 0.1761 0.065 Uiso 1 1 calc R
H20C H 0.2880 -0.1268 0.1857 0.065 Uiso 1 1 calc R
C21 C 0.3726(5) -0.314(2) 0.0751(5) 0.039(4) Uani 1 1 d U
H21A H 0.3718 -0.3454 0.0475 0.059 Uiso 1 1 calc R
H21B H 0.3695 -0.4059 0.0916 0.059 Uiso 1 1 calc R
H21C H 0.3984 -0.2648 0.0819 0.059 Uiso 1 1 calc R
C22 C 0.4166(5) 0.112(2) 0.0673(4) 0.031(3) Uani 1 1 d U
H22 H 0.4051 0.0739 0.0904 0.037 Uiso 1 1 calc R
C23 C 0.4365(4) 0.016(2) 0.0392(4) 0.024(3) Uani 1 1 d U
H23 H 0.4380 -0.0939 0.0393 0.029 Uiso 1 1 calc R
C24 C 0.4537(5) 0.1198(19) 0.0106(4) 0.025(3) Uani 1 1 d U
H24 H 0.4710 0.0942 -0.0098 0.030 Uiso 1 1 calc R
C25 C 0.4384(5) 0.2682(19) 0.0202(4) 0.025(3) Uani 1 1 d U
H25 H 0.4419 0.3593 0.0052 0.030 Uiso 1 1 calc R
C26 C 0.4168(5) 0.261(2) 0.0563(4) 0.029(3) Uani 1 1 d U
H26 H 0.4051 0.3450 0.0695 0.035 Uiso 1 1 calc R
C27 C 0.3714(4) 0.4515(18) 0.2619(4) 0.019(2) Uani 1 1 d U
C28 C 0.3617(5) 0.2205(19) 0.2996(5) 0.035(3) Uani 1 1 d U
H28A H 0.3829 0.1405 0.3024 0.042 Uiso 1 1 calc R
H28B H 0.3437 0.2111 0.3218 0.042 Uiso 1 1 calc R
C29 C 0.3384(5) 0.2046(19) 0.2610(5) 0.034(4) Uani 1 1 d U
H29A H 0.3480 0.1153 0.2459 0.041 Uiso 1 1 calc R
H29B H 0.3093 0.1919 0.2649 0.041 Uiso 1 1 calc R
C30 C 0.4080(5) 0.4409(19) 0.3297(5) 0.026(3) Uani 1 1 d U
C31 C 0.4496(5) 0.415(2) 0.3266(5) 0.034(3) Uani 1 1 d U
C32 C 0.4757(5) 0.479(2) 0.3561(5) 0.038(4) Uani 1 1 d U
H32 H 0.5039 0.4652 0.3546 0.046 Uiso 1 1 calc R
C33 C 0.4603(6) 0.564(2) 0.3882(5) 0.037(3) Uani 1 1 d U
C34 C 0.4190(5) 0.577(2) 0.3899(5) 0.033(3) Uani 1 1 d U
H34 H 0.4087 0.6300 0.4117 0.040 Uiso 1 1 calc R
C35 C 0.3912(5) 0.5181(19) 0.3614(4) 0.026(3) Uani 1 1 d U
C36 C 0.3460(5) 0.535(2) 0.3645(5) 0.035(4) Uani 1 1 d U
H36A H 0.3349 0.5916 0.3416 0.053 Uiso 1 1 calc R
H36B H 0.3404 0.5931 0.3883 0.053 Uiso 1 1 calc R
H36C H 0.3336 0.4329 0.3656 0.053 Uiso 1 1 calc R
C37 C 0.4910(6) 0.634(2) 0.4186(5) 0.058(5) Uani 1 1 d U
H37A H 0.4818 0.7366 0.4265 0.086 Uiso 1 1 calc R
H37B H 0.5173 0.6436 0.4070 0.086 Uiso 1 1 calc R
H37C H 0.4934 0.5666 0.4416 0.086 Uiso 1 1 calc R
C38 C 0.4667(5) 0.315(2) 0.2940(5) 0.048(5) Uani 1 1 d U
H38A H 0.4462 0.2405 0.2846 0.072 Uiso 1 1 calc R
H38B H 0.4904 0.2586 0.3044 0.072 Uiso 1 1 calc R
H38C H 0.4743 0.3808 0.2723 0.072 Uiso 1 1 calc R
C39 C 0.3287(5) 0.3801(18) 0.2011(4) 0.024(3) Uani 1 1 d U
C40 C 0.2897(5) 0.4509(19) 0.1981(4) 0.025(3) Uani 1 1 d U
C41 C 0.2730(5) 0.4695(19) 0.1594(5) 0.031(3) Uani 1 1 d U
H41 H 0.2476 0.5188 0.1561 0.037 Uiso 1 1 calc R
C42 C 0.2923(5) 0.418(2) 0.1253(5) 0.034(3) Uani 1 1 d U
C43 C 0.3300(5) 0.3470(19) 0.1310(4) 0.027(3) Uani 1 1 d U
H43 H 0.3430 0.3069 0.1091 0.033 Uiso 1 1 calc R
C44 C 0.3489(5) 0.3335(19) 0.1687(5) 0.029(3) Uani 1 1 d U
C45 C 0.3916(5) 0.259(2) 0.1721(5) 0.045(5) Uani 1 1 d U
H45A H 0.3997 0.2453 0.1998 0.068 Uiso 1 1 calc R
H45B H 0.4109 0.3267 0.1597 0.068 Uiso 1 1 calc R
H45C H 0.3910 0.1583 0.1590 0.068 Uiso 1 1 calc R
C46 C 0.2724(5) 0.447(2) 0.0844(4) 0.044(5) Uani 1 1 d U
H46A H 0.2895 0.4043 0.0644 0.066 Uiso 1 1 calc R
H46B H 0.2692 0.5586 0.0802 0.066 Uiso 1 1 calc R
H46C H 0.2461 0.3970 0.0826 0.066 Uiso 1 1 calc R
C47 C 0.2668(5) 0.498(2) 0.2333(4) 0.037(4) Uani 1 1 d U
H47A H 0.2814 0.4630 0.2572 0.056 Uiso 1 1 calc R
H47B H 0.2400 0.4503 0.2318 0.056 Uiso 1 1 calc R
H47C H 0.2640 0.6105 0.2339 0.056 Uiso 1 1 calc R
C48 C 0.4492(6) 0.723(2) 0.2503(6) 0.051(4) Uani 1 1 d U
H48 H 0.4678 0.7096 0.2719 0.061 Uiso 1 1 calc R
C49 C 0.4267(6) 0.853(2) 0.2417(6) 0.053(4) Uani 1 1 d U
H49 H 0.4260 0.9417 0.2579 0.064 Uiso 1 1 calc R
C50 C 0.4041(6) 0.836(2) 0.2043(5) 0.047(4) Uani 1 1 d U
H50 H 0.3873 0.9106 0.1917 0.057 Uiso 1 1 calc R
C51 C 0.4125(6) 0.684(2) 0.1907(5) 0.045(3) Uani 1 1 d U
H51 H 0.4027 0.6377 0.1670 0.054 Uiso 1 1 calc R
C52 C 0.4394(5) 0.612(2) 0.2209(5) 0.044(3) Uani 1 1 d U
H52 H 0.4487 0.5080 0.2207 0.053 Uiso 1 1 calc R
Cl2 Cl 0.33633(14) 0.7860(5) 0.27538(13) 0.0418(14) Uani 1 1 d U

loop_
_atom_site_aniso_label
_atom_site_aniso_U_11
_atom_site_aniso_U_22
_atom_site_aniso_U_33
_atom_site_aniso_U_23
_atom_site_aniso_U_13
_atom_site_aniso_U_12
Ni1 0.0279(14) 0.0125(13) 0.0114(13) -0.0022(10) 0.0010(10) 0.0016(11)
Cl1 0.032(3) 0.024(3) 0.029(3) 0.002(2) 0.003(2) 0.007(2)
N1 0.043(6) 0.018(6) 0.024(6) -0.005(5) 0.010(5) -0.008(5)
C1 0.030(7) 0.015(6) 0.016(6) 0.004(5) 0.000(5) -0.004(5)
Ni2 0.0378(15) 0.0173(14) 0.0137(13) 0.0047(10) -0.0010(10) 0.0000(11)
N2 0.041(7) 0.005(6) 0.009(5) 0.002(5) -0.001(5) -0.005(5)
C2 0.049(8) 0.010(7) 0.011(7) -0.003(6) 0.002(6) -0.003(6)
N3 0.022(3) 0.020(3) 0.019(3) 0.0009(18) 0.0009(18) -0.0001(19)
C3 0.053(8) 0.007(7) 0.011(7) -0.002(6) 0.003(6) -0.012(6)
N4 0.034(6) 0.018(5) 0.014(5) 0.004(5) 0.006(4) -0.002(5)
C4 0.040(6) 0.018(7) 0.004(6) -0.006(5) -0.001(5) -0.004(6)
C5 0.045(6) 0.025(8) 0.006(7) -0.004(5) 0.002(6) 0.000(7)
C6 0.059(7) 0.030(8) 0.008(7) -0.006(6) 0.007(6) -0.009(7)
C7 0.054(7) 0.043(9) 0.021(8) -0.016(6) 0.015(7) -0.008(7)
C8 0.042(7) 0.044(9) 0.026(8) -0.014(6) 0.005(6) -0.006(7)
C9 0.041(7) 0.030(8) 0.019(7) -0.008(6) -0.001(6) -0.003(7)
C10 0.032(9) 0.026(10) 0.029(9) -0.009(6) -0.002(7) 0.010(8)
C11 0.074(10) 0.053(12) 0.040(10) -0.023(9) 0.035(8) -0.013(10)
C12 0.057(8) 0.035(10) 0.015(9) 0.001(8) -0.006(7) 0.013(8)
C13 0.033(7) 0.011(7) 0.010(5) -0.002(5) -0.001(5) -0.004(5)
C14 0.036(8) 0.028(8) 0.012(6) 0.002(6) 0.001(6) 0.003(6)
C15 0.039(8) 0.038(9) 0.011(6) 0.002(7) 0.002(6) 0.001(6)
C16 0.039(8) 0.037(8) 0.009(5) 0.001(6) 0.005(6) -0.001(6)
C17 0.035(8) 0.025(8) 0.015(5) -0.001(6) 0.006(6) -0.003(6)
C18 0.028(7) 0.024(8) 0.010(5) 0.006(6) 0.000(5) -0.003(5)
C19 0.028(9) 0.025(10) 0.022(7) 0.012(7) -0.003(7) -0.004(7)
C20 0.055(11) 0.061(12) 0.015(7) -0.009(8) 0.011(7) -0.002(10)
C21 0.044(10) 0.035(10) 0.040(10) 0.018(8) 0.011(8) 0.013(7)
C22 0.058(8) 0.028(7) 0.008(5) -0.007(5) 0.004(4) 0.000(7)
C23 0.036(7) 0.021(7) 0.016(8) -0.009(5) -0.007(5) 0.002(5)
C24 0.030(4) 0.028(7) 0.016(7) -0.009(6) -0.001(5) 0.003(5)
C25 0.041(7) 0.023(6) 0.010(7) -0.007(6) -0.002(5) -0.004(5)
C26 0.055(8) 0.025(7) 0.008(6) -0.012(5) 0.005(5) -0.001(6)
C27 0.019(3) 0.019(3) 0.018(3) 0.0010(18) 0.0011(19) 0.0004(18)
C28 0.057(8) 0.022(6) 0.027(7) 0.007(6) -0.004(6) -0.006(6)
C29 0.050(9) 0.020(7) 0.031(7) 0.006(6) -0.006(6) -0.016(6)
C30 0.027(3) 0.026(3) 0.025(3) 0.0009(19) -0.0005(18) -0.0010(19)
C31 0.030(5) 0.043(8) 0.028(7) 0.004(6) -0.003(5) -0.002(6)
C32 0.039(7) 0.047(9) 0.029(8) 0.014(6) -0.005(6) -0.013(7)
C33 0.052(6) 0.040(8) 0.018(7) 0.013(6) -0.012(6) -0.019(8)
C34 0.053(6) 0.033(8) 0.012(7) 0.007(6) -0.004(6) -0.006(8)
C35 0.038(5) 0.024(7) 0.017(6) 0.007(5) 0.002(5) -0.005(6)
C36 0.036(4) 0.035(4) 0.034(4) 0.000(2) 0.0015(19) 0.001(2)
C37 0.072(10) 0.066(12) 0.033(10) 0.013(8) -0.027(8) -0.026(10)
C38 0.047(10) 0.068(12) 0.029(10) 0.004(8) 0.000(8) 0.018(9)
C39 0.039(6) 0.020(7) 0.012(5) -0.002(6) 0.001(5) -0.004(6)
C40 0.033(7) 0.028(8) 0.014(5) -0.001(7) 0.000(5) -0.007(6)
C41 0.037(8) 0.033(9) 0.022(5) 0.002(7) -0.007(6) -0.002(7)
C42 0.042(8) 0.045(9) 0.013(5) 0.000(7) -0.010(6) -0.017(7)
C43 0.042(8) 0.030(8) 0.010(6) -0.013(7) 0.003(6) -0.014(7)
C44 0.048(7) 0.025(8) 0.015(6) -0.014(7) -0.002(5) 0.004(6)
C45 0.057(9) 0.047(11) 0.031(10) -0.013(9) -0.001(7) 0.017(9)
C46 0.057(11) 0.058(12) 0.015(7) -0.003(9) -0.010(7) -0.005(9)
C47 0.033(9) 0.051(11) 0.027(8) -0.012(9) 0.001(7) 0.002(9)
C48 0.048(5) 0.057(9) 0.048(9) 0.008(7) 0.002(7) -0.022(6)
C49 0.067(8) 0.042(7) 0.051(9) 0.005(7) 0.004(7) -0.025(5)
C50 0.070(9) 0.033(7) 0.040(8) 0.016(6) 0.011(6) -0.017(7)
C51 0.065(9) 0.045(8) 0.027(6) 0.009(6) 0.014(5) -0.005(7)
C52 0.048(7) 0.050(8) 0.036(9) 0.011(6) 0.018(6) -0.007(6)
Cl2 0.063(3) 0.023(3) 0.041(3) 0.006(2) 0.014(2) 0.013(2)

loop_
_atom_type_symbol
_atom_type_description
_atom_type_scat_dispersion_real
_atom_type_scat_dispersion_imag
_atom_type_scat_source
C C 0.0033 0.0016 'International Tables Vol C Tables 4.2.6.8 and 6.1.1.4'
H H 0.0000 0.0000 'International Tables Vol C Tables 4.2.6.8 and 6.1.1.4'
N N 0.0061 0.0033 'International Tables Vol C Tables 4.2.6.8 and 6.1.1.4'
Cl Cl 0.1484 0.1585 'International Tables Vol C Tables 4.2.6.8 and 6.1.1.4'
Ni Ni 0.3393 1.1124 'International Tables Vol C Tables 4.2.6.8 and 6.1.1.4'

loop_
_geom_angle_atom_site_label_1
_geom_angle_atom_site_label_2
_geom_angle_atom_site_label_3
_geom_angle
C1 Ni1 C23 99.1(7)
C1 Ni1 C25 157.2(6)
C23 Ni1 C25 64.9(6)
C1 Ni1 C24 119.1(6)
C23 Ni1 C24 39.9(6)
C25 Ni1 C24 38.3(6)
C1 Ni1 C22 116.5(6)
C23 Ni1 C22 39.3(6)
C25 Ni1 C22 62.1(6)
C24 Ni1 C22 64.6(6)
C1 Ni1 Cl1 98.1(5)
C23 Ni1 Cl1 162.6(5)
C25 Ni1 Cl1 97.8(5)
C24 Ni1 Cl1 126.7(4)
C22 Ni1 Cl1 131.7(5)
C1 Ni1 C26 150.1(6)
C23 Ni1 C26 63.9(6)
C25 Ni1 C26 38.6(6)
C24 Ni1 C26 64.6(6)
C22 Ni1 C26 35.1(6)
Cl1 Ni1 C26 101.4(5)
C1 N1 C4 125.6(13)
C1 N1 C2 113.8(12)
C4 N1 C2 119.6(11)
N2 C1 N1 107.7(13)
N2 C1 Ni1 127.5(11)
N1 C1 Ni1 124.8(11)
C27 Ni2 C52 99.3(7)
C27 Ni2 C48 119.3(7)
C52 Ni2 C48 39.0(7)
C27 Ni2 C49 156.1(7)
C52 Ni2 C49 63.8(8)
C48 Ni2 C49 37.0(7)
C27 Ni2 C51 115.1(7)
C52 Ni2 C51 40.2(7)
C48 Ni2 C51 65.3(7)
C49 Ni2 C51 63.8(7)
C27 Ni2 Cl2 98.9(5)
C52 Ni2 Cl2 161.6(6)
C48 Ni2 Cl2 126.8(6)
C49 Ni2 Cl2 98.0(6)
C51 Ni2 Cl2 131.0(5)
C27 Ni2 C50 151.2(7)
C52 Ni2 C50 64.8(7)
C48 Ni2 C50 64.1(7)
C49 Ni2 C50 38.6(7)
C51 Ni2 C50 37.4(6)
Cl2 Ni2 C50 99.5(5)
C1 N2 C13 127.3(12)
C1 N2 C3 113.4(12)
C13 N2 C3 119.2(11)
N1 C2 C3 100.8(11)
C27 N3 C30 126.3(12)
C27 N3 C28 110.8(12)
C30 N3 C28 122.4(12)
N2 C3 C2 104.2(11)
C27 N4 C39 127.3(12)
C27 N4 C29 113.6(12)
C39 N4 C29 119.1(12)
C5 C4 C9 119.9(15)
C5 C4 N1 120.3(14)
C9 C4 N1 119.7(14)
C4 C5 C6 118.8(15)
C4 C5 C12 120.4(14)
C6 C5 C12 120.8(14)
C5 C6 C7 121.5(16)
C8 C7 C6 117.6(16)
C8 C7 C11 121.6(17)
C6 C7 C11 120.8(17)
C9 C8 C7 121.9(17)
C8 C9 C4 120.0(16)
C8 C9 C10 119.6(16)
C4 C9 C10 120.2(14)
C14 C13 C18 121.7(14)
C14 C13 N2 121.0(14)
C18 C13 N2 117.0(12)
C13 C14 C15 119.1(15)
C13 C14 C21 119.8(13)
C15 C14 C21 121.1(14)
C14 C15 C16 122.5(15)
C17 C16 C15 116.4(14)
C17 C16 C20 121.2(15)
C15 C16 C20 122.4(15)
C16 C17 C18 125.6(15)
C17 C18 C13 114.6(13)
C17 C18 C19 124.2(14)
C13 C18 C19 121.2(13)
C26 C22 C23 110.8(15)
C26 C22 Ni1 74.0(10)
C23 C22 Ni1 66.1(8)
C22 C23 C24 107.2(14)
C22 C23 Ni1 74.6(9)
C24 C23 Ni1 73.4(9)
C25 C24 C23 104.2(13)
C25 C24 Ni1 69.5(9)
C23 C24 Ni1 66.6(8)
C24 C25 C26 110.5(14)
C24 C25 Ni1 72.1(9)
C26 C25 Ni1 74.2(9)
C22 C26 C25 106.7(15)
C22 C26 Ni1 70.8(10)
C25 C26 Ni1 67.1(8)
N4 C27 N3 107.7(13)
N4 C27 Ni2 127.0(11)
N3 C27 Ni2 124.9(11)
C29 C28 N3 104.4(12)
N4 C29 C28 103.4(12)
C31 C30 C35 123.8(15)
C31 C30 N3 118.5(14)
C35 C30 N3 117.7(13)
C30 C31 C32 117.3(16)
C30 C31 C38 122.5(15)
C32 C31 C38 120.2(15)
C31 C32 C33 121.2(16)
C34 C33 C32 117.6(16)
C34 C33 C37 124.5(17)
C32 C33 C37 117.9(17)
C33 C34 C35 124.2(16)
C30 C35 C34 115.7(15)
C30 C35 C36 121.9(14)
C34 C35 C36 122.4(15)
C44 C39 C40 122.7(14)
C44 C39 N4 119.9(14)
C40 C39 N4 117.4(13)
C41 C40 C39 115.4(14)
C41 C40 C47 121.4(15)
C39 C40 C47 123.1(14)
C40 C41 C42 123.7(16)
C43 C42 C41 117.1(15)
C43 C42 C46 122.8(15)
C41 C42 C46 120.1(16)
C42 C43 C44 121.4(15)
C39 C44 C43 119.5(15)
C39 C44 C45 122.4(14)
C43 C44 C45 118.0(14)
C49 C48 C52 107.1(18)
C49 C48 Ni2 71.6(11)
C52 C48 Ni2 67.2(10)
C48 C49 C50 111.1(19)
C48 C49 Ni2 71.4(11)
C50 C49 Ni2 73.5(10)
C51 C50 C49 106.1(18)
C51 C50 Ni2 69.6(10)
C49 C50 Ni2 67.9(10)
C50 C51 C52 106.3(17)
C50 C51 Ni2 73.0(10)
C52 C51 Ni2 65.5(9)
C48 C52 C51 109.1(18)
C48 C52 Ni2 73.9(11)
C51 C52 Ni2 74.4(10)

loop_
_geom_bond_atom_site_label_1
_geom_bond_atom_site_label_2
_geom_bond_distance
Ni1 C1 1.861(16)
Ni1 C23 2.053(15)
Ni1 C25 2.109(15)
Ni1 C24 2.143(15)
Ni1 C22 2.164(15)
Ni1 Cl1 2.199(4)
Ni1 C26 2.203(15)
N1 C1 1.355(18)
N1 C4 1.436(19)
N1 C2 1.506(19)
C1 N2 1.322(17)
Ni2 C27 1.882(16)
Ni2 C52 2.038(17)
Ni2 C48 2.123(18)
Ni2 C49 2.127(18)
Ni2 C51 2.157(16)
Ni2 Cl2 2.184(5)
Ni2 C50 2.200(16)
N2 C13 1.444(18)
N2 C3 1.487(18)
C2 C3 1.512(19)
N3 C27 1.374(17)
N3 C30 1.451(18)
N3 C28 1.492(19)
N4 C27 1.342(18)
N4 C39 1.441(18)
N4 C29 1.469(19)
C4 C5 1.38(2)
C4 C9 1.40(2)
C5 C6 1.39(2)
C5 C12 1.51(2)
C6 C7 1.40(2)
C7 C8 1.39(2)
C7 C11 1.52(2)
C8 C9 1.36(2)
C9 C10 1.52(2)
C13 C14 1.38(2)
C13 C18 1.42(2)
C14 C15 1.38(2)
C14 C21 1.52(2)
C15 C16 1.38(2)
C16 C17 1.37(2)
C16 C20 1.50(2)
C17 C18 1.397(19)
C18 C19 1.48(2)
C22 C26 1.32(2)
C22 C23 1.42(2)
C23 C24 1.44(2)
C24 C25 1.40(2)
C25 C26 1.43(2)
C28 C29 1.48(2)
C30 C31 1.38(2)
C30 C35 1.38(2)
C31 C32 1.39(2)
C31 C38 1.51(2)
C32 C33 1.41(2)
C33 C34 1.36(2)
C33 C37 1.52(2)
C34 C35 1.38(2)
C35 C36 1.49(2)
C39 C44 1.35(2)
C39 C40 1.40(2)
C40 C41 1.39(2)
C40 C47 1.48(2)
C41 C42 1.40(2)
C42 C43 1.38(2)
C42 C46 1.51(2)
C43 C44 1.39(2)
C44 C45 1.53(2)
C48 C49 1.35(3)
C48 C52 1.39(2)
C49 C50 1.43(2)
C50 C51 1.40(2)
C51 C52 1.44(2)
